data_8102317
loop_
_publ_author_name
'Chuan-Ming Jin'
'Ling-Yan Wu'
'Jing-Jing Hu'

_publ_section_title
;
 Crystal structure of
 catena-poly[diazidozinc(II)]bis[m-bis-(1H-imidazol-1-yl)-methane-k2N3:N3'],
 Zn(C7H8N4)2(N3)2
;
_journal_issue 4
_journal_name_full 'Zeitschrift f\"ur Kristallographie - New Crystal Structures'
_journal_page_first 381
_journal_volume 223
_journal_year 2008
_chemical_formula_moiety 'C14 H16 N14 Zn'
_chemical_formula_sum 'C14 H16 N14 Zn'
_chemical_formula_weight 445.78
_chemical_name_systematic
; 
 catena-poly[[diazidozinc(II)]-bis[\m-bis
(1H-imidazol-1-yl)-methane-\k^2^ N^3^:N^3'^]] 
;
_space_group_IT_number 12
_symmetry_cell_setting monoclinic
_symmetry_space_group_name_Hall '-C 2y'
_symmetry_space_group_name_H-M 'C 1 2/m 1'
_atom_sites_solution_hydrogens geom
_atom_sites_solution_primary direct
_atom_sites_solution_secondary difmap
_audit_creation_method SHELXL-97
_cell_angle_alpha 90.00
_cell_angle_beta 110.1540(10)
_cell_angle_gamma 90.00
_cell_formula_units_Z 2
_cell_length_a 16.2182(15)
_cell_length_b 9.1156(9)
_cell_length_c 7.0356(7)
_cell_measurement_reflns_used 2241
_cell_measurement_temperature 293(2)
_cell_measurement_theta_max 27.27
_cell_measurement_theta_min 2.60
_cell_volume 976.45(16)
_computing_cell_refinement 'Bruker SMART'
_computing_data_collection 'Bruker SMART'
_computing_data_reduction 'Bruker SAINT'
_computing_molecular_graphics 'Bruker SHELXTL'
_computing_publication_material 'Bruker SHELXTL'
_computing_structure_refinement 'SHELXL-97 (Sheldrick, 1997)'
_computing_structure_solution 'SHELXS-97 (Sheldrick, 1997)'
_diffrn_ambient_temperature 293(2)
_diffrn_measured_fraction_theta_full 0.987
_diffrn_measured_fraction_theta_max 0.987
_diffrn_measurement_device_type 'CCD area detector'
_diffrn_measurement_method 'phi and omega scans'
_diffrn_radiation_monochromator graphite
_diffrn_radiation_source 'fine-focus sealed tube'
_diffrn_radiation_type MoK\a
_diffrn_radiation_wavelength 0.71073
_diffrn_reflns_av_R_equivalents 0.0236
_diffrn_reflns_av_sigmaI/netI 0.0231
_diffrn_reflns_limit_h_max 20
_diffrn_reflns_limit_h_min -20
_diffrn_reflns_limit_k_max 9
_diffrn_reflns_limit_k_min -11
_diffrn_reflns_limit_l_max 9
_diffrn_reflns_limit_l_min -9
_diffrn_reflns_number 4624
_diffrn_reflns_theta_full 27.49
_diffrn_reflns_theta_max 27.49
_diffrn_reflns_theta_min 2.60
_diffrn_standards_decay_% 0
_diffrn_standards_number 0
_exptl_absorpt_coefficient_mu 1.291
_exptl_absorpt_correction_T_max 0.8817
_exptl_absorpt_correction_T_min 0.7822
_exptl_absorpt_correction_type multi-scan
_exptl_absorpt_process_details SADABS,Sheldrick,1997
_exptl_crystal_colour colorless
_exptl_crystal_density_diffrn 1.516
_exptl_crystal_density_method 'not measured'
_exptl_crystal_description plate
_exptl_crystal_F_000 456
_exptl_crystal_size_max 0.20
_exptl_crystal_size_mid 0.10
_exptl_crystal_size_min 0.10
_refine_diff_density_max 0.392
_refine_diff_density_min -0.241
_refine_diff_density_rms 0.069
_refine_ls_extinction_method none
_refine_ls_goodness_of_fit_ref 1.171
_refine_ls_hydrogen_treatment constr
_refine_ls_matrix_type full
_refine_ls_number_parameters 74
_refine_ls_number_reflns 1175
_refine_ls_number_restraints 0
_refine_ls_restrained_S_all 1.171
_refine_ls_R_factor_all 0.0365
_refine_ls_R_factor_gt 0.0331
_refine_ls_shift/su_max 0.000
_refine_ls_shift/su_mean 0.000
_refine_ls_structure_factor_coef Fsqd
_refine_ls_weighting_details 'calc w=1/[\s^2^(Fo^2^)+(0.0369P)^2^+1.7483P] where P=(Fo^2^+2Fc^2^)/3'
_refine_ls_weighting_scheme calc
_refine_ls_wR_factor_gt 0.0783
_refine_ls_wR_factor_ref 0.0953
_reflns_number_gt 1125
_reflns_number_total 1175
_reflns_threshold_expression 'I > 2\s(I)'
_cod_data_source_file 1267-2337.cff
_cod_data_source_block 071117cm
_cod_depositor_comments
;
The following automatic conversions were performed:
'_symmetry_cell_setting' value 'Monoclinic' changed to 'monoclinic'
according to '/home/saulius/struct/CIF-dictionaries/cif_core.dic'
dictionary named 'cif_core.dic' version 2.4.1 from 2010-06-29.

Automatic conversion script
Id: cif_fix_enum 1555 2011-01-17 13:19:09Z saulius 
;
_cod_original_sg_symbol_H-M C2/M
_cod_database_code 8102317

loop_
_symmetry_equiv_pos_as_xyz
'x, y, z'
'-x, y, -z'
'x+1/2, y+1/2, z'
'-x+1/2, y+1/2, -z'
'-x, -y, -z'
'x, -y, z'
'-x+1/2, -y+1/2, -z'
'x+1/2, -y+1/2, z'

loop_
_atom_site_label
_atom_site_type_symbol
_atom_site_fract_x
_atom_site_fract_y
_atom_site_fract_z
_atom_site_U_iso_or_equiv
_atom_site_adp_type
_atom_site_occupancy
_atom_site_symmetry_multiplicity
_atom_site_calc_flag
_atom_site_refinement_flags
_atom_site_disorder_assembly
_atom_site_disorder_group
Zn1 Zn 0.5000 1.0000 1.0000 0.02926(19) Uani 1 4 d S . .
C1 C 0.59355(16) 0.8071(3) 0.7530(4) 0.0370(5) Uani 1 1 d . . .
H1 H 0.5714 0.8667 0.6394 0.044 Uiso 1 1 calc R . .
C2 C 0.64383(17) 0.6871(3) 0.7651(4) 0.0375(6) Uani 1 1 d . . .
H2 H 0.6628 0.6493 0.6644 0.045 Uiso 1 1 calc R . .
C3 C 0.62134(15) 0.7210(3) 1.0525(4) 0.0337(5) Uani 1 1 d . . .
H3 H 0.6229 0.7079 1.1848 0.040 Uiso 1 1 calc R . .
C4 C 0.7116(2) 0.5000 1.0387(6) 0.0368(8) Uani 1 2 d S . .
H4A H 0.7648 0.5000 1.0052 0.044 Uiso 1 2 calc SR . .
H4B H 0.7285 0.5000 1.1851 0.044 Uiso 1 2 calc SR . .
N1 N 0.57978(12) 0.8286(2) 0.9337(3) 0.0329(4) Uani 1 1 d . . .
N2 N 0.66138(12) 0.6320(2) 0.9579(3) 0.0308(4) Uani 1 1 d . . .
N5 N 0.4184(2) 1.0000 0.6821(4) 0.0412(7) Uani 1 2 d S . .
N6 N 0.3414(2) 1.0000 0.6140(4) 0.0360(7) Uani 1 2 d S . .
N7 N 0.2654(2) 1.0000 0.5417(6) 0.0643(12) Uani 1 2 d S . .

loop_
_atom_site_aniso_label
_atom_site_aniso_U_11
_atom_site_aniso_U_22
_atom_site_aniso_U_33
_atom_site_aniso_U_23
_atom_site_aniso_U_13
_atom_site_aniso_U_12
Zn1 0.0325(3) 0.0266(3) 0.0311(3) 0.000 0.0140(2) 0.000
C1 0.0432(13) 0.0334(13) 0.0357(12) 0.0047(10) 0.0154(10) 0.0044(11)
C2 0.0502(13) 0.0356(13) 0.0328(12) -0.0003(10) 0.0222(11) 0.0030(11)
C3 0.0399(12) 0.0310(13) 0.0328(11) -0.0009(9) 0.0160(10) -0.0011(10)
C4 0.0327(16) 0.0280(18) 0.0442(19) 0.000 0.0064(14) 0.000
N1 0.0379(10) 0.0300(11) 0.0336(10) 0.0006(8) 0.0160(8) 0.0014(8)
N2 0.0336(9) 0.0262(10) 0.0325(10) -0.0002(8) 0.0112(8) 0.0000(8)
N5 0.0399(16) 0.051(2) 0.0328(15) 0.000 0.0131(13) 0.000
N6 0.0449(17) 0.0424(18) 0.0263(14) 0.000 0.0193(13) 0.000
N7 0.0401(19) 0.110(4) 0.045(2) 0.000 0.0175(16) 0.000

loop_
_atom_type_symbol
_atom_type_description
_atom_type_scat_dispersion_real
_atom_type_scat_dispersion_imag
_atom_type_scat_source
C C 0.0033 0.0016 'International Tables Vol C Tables 4.2.6.8 and 6.1.1.4'
H H 0.0000 0.0000 'International Tables Vol C Tables 4.2.6.8 and 6.1.1.4'
N N 0.0061 0.0033 'International Tables Vol C Tables 4.2.6.8 and 6.1.1.4'
Zn Zn 0.2839 1.4301 'International Tables Vol C Tables 4.2.6.8 and 6.1.1.4'

loop_
_geom_angle_atom_site_label_1
_geom_angle_atom_site_label_2
_geom_angle_atom_site_label_3
_geom_angle
_geom_angle_site_symmetry_1
_geom_angle_site_symmetry_3
_geom_angle_publ_flag
N5 Zn1 N5 180.00(16) 5_677 . ?
N5 Zn1 N1 91.41(8) 5_677 6_575 ?
N5 Zn1 N1 88.59(8) . 6_575 ?
N5 Zn1 N1 91.41(8) 5_677 . ?
N5 Zn1 N1 88.59(8) . . ?
N1 Zn1 N1 91.62(10) 6_575 . ?
N5 Zn1 N1 88.59(8) 5_677 2_657 ?
N5 Zn1 N1 91.41(8) . 2_657 ?
N1 Zn1 N1 179.998(1) 6_575 2_657 ?
N1 Zn1 N1 88.39(10) . 2_657 ?
N5 Zn1 N1 88.59(8) 5_677 5_677 ?
N5 Zn1 N1 91.41(8) . 5_677 ?
N1 Zn1 N1 88.38(10) 6_575 5_677 ?
N1 Zn1 N1 180.000(1) . 5_677 ?
N1 Zn1 N1 91.61(10) 2_657 5_677 ?
C2 C1 N1 110.1(2) . . ?
C2 C1 H1 125.0 . . ?
N1 C1 H1 125.0 . . ?
C1 C2 N2 105.8(2) . . ?
C1 C2 H2 127.1 . . ?
N2 C2 H2 127.1 . . ?
N1 C3 N2 111.3(2) . . ?
N1 C3 H3 124.3 . . ?
N2 C3 H3 124.3 . . ?
N2 C4 N2 111.6(3) 6_565 . ?
N2 C4 H4A 109.3 6_565 . ?
N2 C4 H4A 109.3 . . ?
N2 C4 H4B 109.3 6_565 . ?
N2 C4 H4B 109.3 . . ?
H4A C4 H4B 108.0 . . ?
C3 N1 C1 105.7(2) . . ?
C3 N1 Zn1 127.67(16) . . ?
C1 N1 Zn1 126.59(16) . . ?
C3 N2 C2 107.1(2) . . ?
C3 N2 C4 127.2(2) . . ?
C2 N2 C4 125.7(2) . . ?
N6 N5 Zn1 127.3(2) . . ?
N7 N6 N5 178.3(4) . . ?

loop_
_geom_bond_atom_site_label_1
_geom_bond_atom_site_label_2
_geom_bond_distance
_geom_bond_site_symmetry_2
_geom_bond_publ_flag
Zn1 N5 2.171(3) 5_677 ?
Zn1 N5 2.171(3) . ?
Zn1 N1 2.179(2) 6_575 ?
Zn1 N1 2.1794(19) . ?
Zn1 N1 2.179(2) 2_657 ?
Zn1 N1 2.1794(19) 5_677 ?
C1 C2 1.350(4) . ?
C1 N1 1.378(3) . ?
C1 H1 0.9300 . ?
C2 N2 1.381(3) . ?
C2 H2 0.9300 . ?
C3 N1 1.314(3) . ?
C3 N2 1.349(3) . ?
C3 H3 0.9300 . ?
C4 N2 1.454(3) 6_565 ?
C4 N2 1.454(3) . ?
C4 H4A 0.9700 . ?
C4 H4B 0.9700 . ?
N5 N6 1.174(4) . ?
N6 N7 1.160(5) . ?

loop_
_geom_hbond_atom_site_label_D
_geom_hbond_atom_site_label_H
_geom_hbond_atom_site_label_A
_geom_hbond_distance_DH
_geom_hbond_distance_HA
_geom_hbond_distance_DA
_geom_hbond_angle_DHA
_geom_hbond_site_symmetry_A
C1 H1 N5 0.93 2.62 3.477(4) 153.1 2_656
C2 H2 N7 0.93 2.52 3.377(4) 153.0 3_545
C4 H4B N7 0.97 2.37 3.340(5) 178.3 3_546

loop_
_geom_torsion_atom_site_label_1
_geom_torsion_atom_site_label_2
_geom_torsion_atom_site_label_3
_geom_torsion_atom_site_label_4
_geom_torsion
_geom_torsion_site_symmetry_1
_geom_torsion_site_symmetry_2
_geom_torsion_site_symmetry_3
_geom_torsion_site_symmetry_4
_geom_torsion_publ_flag
N1 C1 C2 N2 0.3(3) . . . . ?
N2 C3 N1 C1 0.3(3) . . . . ?
N2 C3 N1 Zn1 177.52(14) . . . . ?
C2 C1 N1 C3 -0.4(3) . . . . ?
C2 C1 N1 Zn1 -177.68(17) . . . . ?
N5 Zn1 N1 C3 32.5(2) 5_677 . . . ?
N5 Zn1 N1 C3 -147.5(2) . . . . ?
N1 Zn1 N1 C3 123.95(18) 6_575 . . . ?
N1 Zn1 N1 C3 -56.05(18) 2_657 . . . ?
N1 Zn1 N1 C3 -134(30) 5_677 . . . ?
N5 Zn1 N1 C1 -150.8(2) 5_677 . . . ?
N5 Zn1 N1 C1 29.2(2) . . . . ?
N1 Zn1 N1 C1 -59.3(2) 6_575 . . . ?
N1 Zn1 N1 C1 120.7(2) 2_657 . . . ?
N1 Zn1 N1 C1 43(30) 5_677 . . . ?
N1 C3 N2 C2 -0.1(3) . . . . ?
N1 C3 N2 C4 -178.4(2) . . . . ?
C1 C2 N2 C3 -0.2(3) . . . . ?
C1 C2 N2 C4 178.2(2) . . . . ?
N2 C4 N2 C3 103.1(3) 6_565 . . . ?
N2 C4 N2 C2 -75.0(4) 6_565 . . . ?
N5 Zn1 N5 N6 0.0(5) 5_677 . . . ?
N1 Zn1 N5 N6 -134.17(5) 6_575 . . . ?
N1 Zn1 N5 N6 134.18(5) . . . . ?
N1 Zn1 N5 N6 45.82(5) 2_657 . . . ?
N1 Zn1 N5 N6 -45.82(5) 5_677 . . . ?
Zn1 N5 N6 N7 180.00(2) . . . . ?
